data_1551348
loop_
_publ_author_name
'Feng, Zhihui'
'Li, Dandan'
'Zhang, Mingzhu'
'Shao, Tao'
'shen, yu'
'Tian, Xiaohe'
'Zhang, Qiong'
'Li, Shengli'
'Wu, Jieying'
'Tian, Yupeng'

_publ_section_title
;
 Enhanced three-photon activity trigged by AIE behavior of a novel
 terpyridine-based Zn(II) complex bearing thiophene bridge
;
_journal_name_full 'Chemical Science'
_journal_paper_doi 10.1039/C9SC01705D
_journal_year 2019
_chemical_formula_sum 'C46 H44 N10 O6 S2 Zn'
_chemical_formula_weight 962.40
_space_group_crystal_system triclinic
_space_group_IT_number 2
_space_group_name_Hall '-P 1'
_space_group_name_H-M_alt 'P -1'
_symmetry_space_group_name_Hall '-P 1'
_symmetry_space_group_name_H-M 'P -1'
_atom_sites_solution_hydrogens mixed
_audit_creation_method SHELXL-2014/6
_audit_update_record
;
2019-04-08 deposited with the CCDC.    2019-06-07 downloaded from the CCDC.
;
_cell_angle_alpha 99.480(2)
_cell_angle_beta 95.071(2)
_cell_angle_gamma 105.389(2)
_cell_formula_units_Z 2
_cell_length_a 13.074(2)
_cell_length_b 13.076(2)
_cell_length_c 15.476(3)
_cell_measurement_reflns_used 17940
_cell_measurement_temperature 296(2)
_cell_measurement_theta_max 26.07
_cell_measurement_theta_min 2.25
_cell_volume 2491.6(7)
_computing_cell_refinement 'SAINT (Bruker, 2005)'
_computing_data_collection 'APEX2 (Bruker, 2005)'
_computing_data_reduction SAINT
_computing_molecular_graphics SHELXTL
_computing_publication_material SHELXTL
_computing_structure_refinement 'SHELXL-2014/6 (Sheldrick, 2014)'
_computing_structure_solution 'SHELXL-2014/6 (Sheldrick, 2014)'
_diffrn_ambient_temperature 296(2)
_diffrn_measured_fraction_theta_full 0.983
_diffrn_measured_fraction_theta_max 0.983
_diffrn_measurement_device_type 'Bruker Apex2 CCD'
_diffrn_measurement_method '\w scans'
_diffrn_radiation_type MoK\a
_diffrn_radiation_wavelength 0.71073
_diffrn_reflns_av_R_equivalents 0.0254
_diffrn_reflns_av_unetI/netI 0.0377
_diffrn_reflns_Laue_measured_fraction_full 0.983
_diffrn_reflns_Laue_measured_fraction_max 0.983
_diffrn_reflns_limit_h_max 15
_diffrn_reflns_limit_h_min -15
_diffrn_reflns_limit_k_max 15
_diffrn_reflns_limit_k_min -14
_diffrn_reflns_limit_l_max 18
_diffrn_reflns_limit_l_min -18
_diffrn_reflns_number 17940
_diffrn_reflns_point_group_measured_fraction_full 0.983
_diffrn_reflns_point_group_measured_fraction_max 0.983
_diffrn_reflns_theta_full 25.242
_diffrn_reflns_theta_max 25.249
_diffrn_reflns_theta_min 1.631
_exptl_absorpt_coefficient_mu 0.632
_exptl_absorpt_correction_T_max 0.440
_exptl_absorpt_correction_T_min 0.393
_exptl_absorpt_correction_type multi-scan
_exptl_absorpt_process_details '(SADABS; Sheldrick, 2003)'
_exptl_crystal_colour red
_exptl_crystal_density_diffrn 1.283
_exptl_crystal_description block
_exptl_crystal_F_000 1000
_exptl_crystal_size_max 0.3
_exptl_crystal_size_mid 0.2
_exptl_crystal_size_min 0.1
_platon_squeeze_details
;
;
_refine_diff_density_max 1.344
_refine_diff_density_min -0.707
_refine_diff_density_rms 0.082
_refine_ls_extinction_method none
_refine_ls_goodness_of_fit_ref 1.089
_refine_ls_hydrogen_treatment constr
_refine_ls_matrix_type full
_refine_ls_number_parameters 590
_refine_ls_number_reflns 8879
_refine_ls_number_restraints 1
_refine_ls_restrained_S_all 1.089
_refine_ls_R_factor_all 0.0837
_refine_ls_R_factor_gt 0.0694
_refine_ls_shift/su_max 0.065
_refine_ls_shift/su_mean 0.006
_refine_ls_structure_factor_coef Fsqd
_refine_ls_weighting_details 'w=1/[\s^2^(Fo^2^)+(0.1688P)^2^+0.0782P] where P=(Fo^2^+2Fc^2^)/3'
_refine_ls_weighting_scheme calc
_refine_ls_wR_factor_gt 0.2161
_refine_ls_wR_factor_ref 0.2337
_reflns_Friedel_coverage 0.000
_reflns_number_gt 6793
_reflns_number_total 8879
_reflns_threshold_expression 'I > 2\s(I)'
_cod_data_source_file c9sc01705d2.cif
_cod_data_source_block a
_cod_original_cell_volume 2491.7(7)
_cod_database_code 1551348
_shelx_space_group_comment
;
The symmetry employed for this shelxl refinement is uniquely defined
by the following loop, which should always be used as a source of
symmetry information in preference to the above space-group names.
They are only intended as comments.
;
_shelx_estimated_absorpt_t_min 0.393
_shelx_estimated_absorpt_t_max 0.440
_shelxl_version_number 2014/6

loop_
_space_group_symop_operation_xyz
'x, y, z'
'-x, -y, -z'

loop_
_atom_site_label
_atom_site_type_symbol
_atom_site_fract_x
_atom_site_fract_y
_atom_site_fract_z
_atom_site_U_iso_or_equiv
_atom_site_adp_type
_atom_site_occupancy
_atom_site_site_symmetry_order
_atom_site_calc_flag
_atom_site_refinement_flags_posn
_atom_site_refinement_flags_adp
C1 C 1.0647(3) 0.1528(3) 0.0636(2) 0.0618(9) Uani 1 1 d . .
H1 H 1.0244 0.1925 0.0391 0.074 Uiso 1 1 calc R U
C2 C 1.1207(4) 0.1013(4) 0.0103(3) 0.0716(11) Uani 1 1 d . .
H2 H 1.1186 0.1054 -0.0492 0.086 Uiso 1 1 calc R U
C3 C 1.1795(4) 0.0438(4) 0.0466(3) 0.0784(12) Uani 1 1 d . .
H3 H 1.2184 0.0078 0.0116 0.094 Uiso 1 1 calc R U
C4 C 1.1821(4) 0.0383(4) 0.1362(3) 0.0710(11) Uani 1 1 d . .
H4 H 1.2233 0.0002 0.1618 0.085 Uiso 1 1 calc R U
C5 C 1.1218(3) 0.0910(3) 0.1853(2) 0.0543(8) Uani 1 1 d . .
C6 C 1.1181(3) 0.0917(3) 0.2814(2) 0.0569(9) Uani 1 1 d . .
C7 C 1.1678(3) 0.0333(4) 0.3288(3) 0.0645(10) Uani 1 1 d . .
H7 H 1.2057 -0.0104 0.3008 0.077 Uiso 1 1 calc R U
C8 C 1.1606(3) 0.0405(4) 0.4207(3) 0.0662(10) Uani 1 1 d . .
C9 C 1.0990(3) 0.1073(4) 0.4575(3) 0.0692(11) Uani 1 1 d . .
H9 H 1.0904 0.1137 0.5170 0.083 Uiso 1 1 calc R U
C10 C 1.0525(3) 0.1620(4) 0.4058(2) 0.0614(9) Uani 1 1 d . .
C11 C 0.9904(3) 0.2368(3) 0.4388(2) 0.0604(9) Uani 1 1 d . .
C12 C 0.9772(4) 0.2635(5) 0.5260(3) 0.0844(14) Uani 1 1 d . .
H12 H 1.0078 0.2341 0.5687 0.101 Uiso 1 1 calc R U
C13 C 0.9174(4) 0.3352(5) 0.5500(3) 0.0920(15) Uani 1 1 d . .
H13 H 0.9073 0.3532 0.6087 0.110 Uiso 1 1 calc R U
C14 C 0.8743(4) 0.3783(4) 0.4870(4) 0.0861(14) Uani 1 1 d . .
H14 H 0.8350 0.4268 0.5017 0.103 Uiso 1 1 calc R U
C15 C 0.8901(4) 0.3486(4) 0.4011(3) 0.0733(11) Uani 1 1 d . .
H15 H 0.8604 0.3782 0.3579 0.088 Uiso 1 1 calc R U
C16 C 1.2129(4) -0.0143(4) 0.4745(3) 0.0790(13) Uani 1 1 d . .
C17 C 1.2244(4) -0.0086(5) 0.5634(3) 0.0873(15) Uani 1 1 d . .
H17 H 1.1911 0.0323 0.6001 0.105 Uiso 1 1 calc R U
C18 C 1.2870(5) -0.0654(6) 0.5965(4) 0.1017(19) Uani 1 1 d . .
H18 H 1.3006 -0.0663 0.6563 0.122 Uiso 1 1 calc R U
C19 C 1.3274(4) -0.1206(4) 0.5319(4) 0.0847(14) Uani 1 1 d . .
C20 C 1.4235(6) -0.2046(6) 0.6270(5) 0.123(2) Uani 1 1 d . .
H20A H 1.4374 -0.2745 0.6220 0.148 Uiso 1 1 calc R U
H20B H 1.3648 -0.2058 0.6614 0.148 Uiso 1 1 calc R U
C21 C 1.5187(7) -0.1214(9) 0.6747(6) 0.167(4) Uani 1 1 d . .
H21A H 1.5502 -0.1483 0.7213 0.251 Uiso 1 1 calc R U
H21B H 1.4989 -0.0583 0.6996 0.251 Uiso 1 1 calc R U
H21C H 1.5695 -0.1029 0.6346 0.251 Uiso 1 1 calc R U
C22 C 1.4244(6) -0.2406(5) 0.4637(5) 0.1117(19) Uani 1 1 d . U
H22A H 1.3684 -0.2553 0.4140 0.134 Uiso 1 1 calc R U
H22B H 1.4321 -0.3096 0.4738 0.134 Uiso 1 1 calc R U
C23 C 1.5266(8) -0.1782(8) 0.4388(6) 0.161(3) Uani 1 1 d . .
H23A H 1.5227 -0.1069 0.4342 0.242 Uiso 1 1 calc R U
H23B H 1.5382 -0.2145 0.3830 0.242 Uiso 1 1 calc R U
H23C H 1.5848 -0.1729 0.4833 0.242 Uiso 1 1 calc R U
C24 C 0.7929(4) 0.0162(3) 0.1994(3) 0.0710(11) Uani 1 1 d . .
H24 H 0.8384 -0.0118 0.2319 0.085 Uiso 1 1 calc R U
C25 C 0.6910(4) -0.0488(4) 0.1655(3) 0.0817(13) Uani 1 1 d . .
H25 H 0.6684 -0.1193 0.1749 0.098 Uiso 1 1 calc R U
C26 C 0.6249(4) -0.0086(4) 0.1185(3) 0.0801(13) Uani 1 1 d . .
H26 H 0.5552 -0.0502 0.0964 0.096 Uiso 1 1 calc R U
C27 C 0.6617(3) 0.0954(4) 0.1035(3) 0.0681(10) Uani 1 1 d . .
H27 H 0.6174 0.1236 0.0698 0.082 Uiso 1 1 calc R U
C28 C 0.7640(3) 0.1568(3) 0.1385(2) 0.0528(8) Uani 1 1 d . .
C29 C 0.8124(3) 0.2680(3) 0.1241(2) 0.0518(8) Uani 1 1 d . .
C30 C 0.7624(3) 0.3199(3) 0.0702(2) 0.0549(8) Uani 1 1 d . .
H30 H 0.6936 0.2849 0.0408 0.066 Uiso 1 1 calc R U
C31 C 0.8134(3) 0.4233(3) 0.0593(2) 0.0544(8) Uani 1 1 d . .
C32 C 0.9182(3) 0.4718(3) 0.1055(2) 0.0541(8) Uani 1 1 d . .
H32 H 0.9558 0.5412 0.1004 0.065 Uiso 1 1 calc R U
C33 C 0.9636(3) 0.4164(3) 0.1574(2) 0.0501(8) Uani 1 1 d . .
C34 C 1.0727(3) 0.4595(3) 0.2080(2) 0.0493(7) Uani 1 1 d . .
C35 C 1.1389(3) 0.5602(3) 0.2085(3) 0.0618(9) Uani 1 1 d . .
H35 H 1.1164 0.6062 0.1763 0.074 Uiso 1 1 calc R U
C36 C 1.2397(4) 0.5927(4) 0.2576(3) 0.0729(11) Uani 1 1 d . .
H36 H 1.2857 0.6609 0.2591 0.088 Uiso 1 1 calc R U
C37 C 1.2710(4) 0.5222(4) 0.3044(3) 0.0743(11) Uani 1 1 d . .
H37 H 1.3387 0.5415 0.3371 0.089 Uiso 1 1 calc R U
C38 C 1.1993(3) 0.4227(4) 0.3013(3) 0.0669(10) Uani 1 1 d . .
H38 H 1.2195 0.3760 0.3342 0.080 Uiso 1 1 calc R U
C39 C 0.7635(3) 0.4807(3) 0.0042(3) 0.0617(9) Uani 1 1 d . .
C40 C 0.7972(4) 0.5845(4) -0.0085(3) 0.0766(12) Uani 1 1 d . .
H40 H 0.8627 0.6321 0.0188 0.092 Uiso 1 1 calc R U
C41 C 0.7266(4) 0.6136(4) -0.0650(4) 0.0832(13) Uani 1 1 d . .
H41 H 0.7403 0.6817 -0.0797 0.100 Uiso 1 1 calc R U
C42 C 0.6347(4) 0.5322(4) -0.0971(3) 0.0790(12) Uani 1 1 d . .
C43 C 0.5562(6) 0.6307(7) -0.1906(5) 0.128(3) Uani 1 1 d . .
H43A H 0.5080 0.6115 -0.2459 0.154 Uiso 1 1 d R U
H43B H 0.6280 0.6623 -0.2029 0.154 Uiso 1 1 d R U
C44 C 0.5272(9) 0.7139(10) -0.1242(9) 0.201(6) Uani 1 1 d . .
H44A H 0.5428 0.7017 -0.0655 0.302 Uiso 1 1 calc R U
H44B H 0.4523 0.7073 -0.1366 0.302 Uiso 1 1 calc R U
H44C H 0.5683 0.7851 -0.1283 0.302 Uiso 1 1 calc R U
C46 C 0.4113(13) 0.4237(15) -0.1529(7) 0.274(10) Uani 1 1 d . .
H46A H 0.3747 0.3586 -0.1347 0.412 Uiso 1 1 calc R U
H46B H 0.3602 0.4592 -0.1717 0.412 Uiso 1 1 calc R U
H46C H 0.4613 0.4710 -0.1042 0.412 Uiso 1 1 calc R U
C45 C 0.4600(9) 0.4012(12) -0.2148(8) 0.198(6) Uani 1 1 d . .
H45A H 0.4261 0.4015 -0.2731 0.237 Uiso 1 1 calc R U
H45B H 0.4870 0.3390 -0.2138 0.237 Uiso 1 1 calc R U
N1 N 1.0647(2) 0.1493(2) 0.15008(19) 0.0541(7) Uani 1 1 d . .
N2 N 1.0615(3) 0.1541(3) 0.3190(2) 0.0565(7) Uani 1 1 d . .
N3 N 0.9461(3) 0.2791(3) 0.3764(2) 0.0630(8) Uani 1 1 d . .
N4 N 1.3909(4) -0.1892(4) 0.5395(3) 0.0965(12) Uani 1 1 d . U
N5 N 0.8286(2) 0.1173(2) 0.1873(2) 0.0552(7) Uani 1 1 d . .
N6 N 0.9103(2) 0.3162(2) 0.16670(19) 0.0486(6) Uani 1 1 d . .
N7 N 1.1030(2) 0.3905(3) 0.2538(2) 0.0561(7) Uani 1 1 d . .
N8 N 0.5524(4) 0.5336(5) -0.1544(4) 0.1177(19) Uani 1 1 d . .
N10 N 0.6436(4) 0.1494(4) 0.8336(5) 0.1042(15) Uani 1 1 d . .
N12 N 0.0837(9) 0.2088(8) 0.7498(5) 0.182(4) Uani 1 1 d . .
O1 O 0.7327(5) 0.1699(5) 0.8059(5) 0.161(2) Uani 1 1 d . .
O2 O 0.6451(5) 0.1218(5) 0.8994(4) 0.1355(17) Uani 1 1 d . .
O3 O 0.5696(5) 0.1660(5) 0.7912(4) 0.151(2) Uani 1 1 d . .
O4 O 0.0411(13) 0.2824(10) 0.7492(6) 0.329(8) Uani 1 1 d . .
O5 O 0.0586(8) 0.1718(7) 0.8212(6) 0.229(4) Uani 1 1 d . .
O6 O 0.1162(6) 0.1647(6) 0.6895(3) 0.183(3) Uani 1 1 d . .
S2 S 1.28638(10) -0.09747(11) 0.42850(8) 0.0780(3) Uani 1 1 d . .
S3 S 0.63845(10) 0.41638(10) -0.05693(8) 0.0797(4) Uani 1 1 d . .
Zn1 Zn 0.98491(3) 0.23448(3) 0.24316(3) 0.0548(2) Uani 1 1 d . .

loop_
_atom_site_aniso_label
_atom_site_aniso_U_11
_atom_site_aniso_U_22
_atom_site_aniso_U_33
_atom_site_aniso_U_23
_atom_site_aniso_U_13
_atom_site_aniso_U_12
C1 0.085(2) 0.064(2) 0.044(2) 0.0218(17) 0.0126(17) 0.0269(19)
C2 0.107(3) 0.072(2) 0.043(2) 0.0196(19) 0.023(2) 0.028(2)
C3 0.116(3) 0.081(3) 0.054(2) 0.017(2) 0.033(2) 0.045(3)
C4 0.097(3) 0.081(3) 0.055(2) 0.028(2) 0.025(2) 0.045(2)
C5 0.0648(19) 0.062(2) 0.0455(19) 0.0212(16) 0.0144(15) 0.0255(16)
C6 0.067(2) 0.071(2) 0.048(2) 0.0270(17) 0.0183(16) 0.0327(18)
C7 0.076(2) 0.085(3) 0.056(2) 0.035(2) 0.0237(18) 0.045(2)
C8 0.075(2) 0.089(3) 0.055(2) 0.036(2) 0.0165(18) 0.040(2)
C9 0.087(3) 0.101(3) 0.042(2) 0.032(2) 0.0227(18) 0.049(2)
C10 0.064(2) 0.089(3) 0.046(2) 0.0302(19) 0.0166(16) 0.0341(19)
C11 0.071(2) 0.077(2) 0.044(2) 0.0191(18) 0.0178(16) 0.0320(19)
C12 0.103(3) 0.121(4) 0.051(2) 0.027(2) 0.021(2) 0.059(3)
C13 0.105(4) 0.119(4) 0.065(3) 0.012(3) 0.032(3) 0.050(3)
C14 0.108(3) 0.097(3) 0.079(3) 0.025(3) 0.037(3) 0.060(3)
C15 0.084(3) 0.084(3) 0.068(3) 0.022(2) 0.021(2) 0.045(2)
C16 0.090(3) 0.109(4) 0.066(3) 0.047(3) 0.023(2) 0.052(3)
C17 0.096(3) 0.138(4) 0.057(3) 0.048(3) 0.026(2) 0.060(3)
C18 0.114(4) 0.161(6) 0.071(3) 0.064(4) 0.023(3) 0.080(4)
C19 0.088(3) 0.096(3) 0.084(3) 0.042(3) 0.003(3) 0.038(3)
C20 0.125(5) 0.131(5) 0.120(5) 0.053(4) -0.021(4) 0.044(4)
C21 0.169(8) 0.198(10) 0.122(7) 0.069(7) -0.018(6) 0.019(7)
C22 0.128(5) 0.086(4) 0.121(4) 0.007(3) -0.027(4) 0.052(3)
C23 0.168(8) 0.174(9) 0.140(7) 0.001(6) 0.035(6) 0.061(7)
C24 0.092(3) 0.065(2) 0.066(3) 0.033(2) 0.027(2) 0.024(2)
C25 0.096(3) 0.069(3) 0.079(3) 0.033(2) 0.021(2) 0.010(2)
C26 0.081(3) 0.071(3) 0.083(3) 0.022(2) 0.021(2) 0.004(2)
C27 0.065(2) 0.074(3) 0.069(3) 0.024(2) 0.0134(19) 0.0183(19)
C28 0.0616(19) 0.0540(19) 0.0494(19) 0.0165(15) 0.0174(15) 0.0205(16)
C29 0.0600(19) 0.0560(19) 0.0486(19) 0.0183(15) 0.0158(15) 0.0248(16)
C30 0.0583(19) 0.060(2) 0.049(2) 0.0163(16) 0.0048(15) 0.0200(16)
C31 0.066(2) 0.058(2) 0.0461(19) 0.0126(16) 0.0064(15) 0.0279(17)
C32 0.0624(19) 0.0515(18) 0.054(2) 0.0169(16) 0.0083(16) 0.0221(16)
C33 0.0631(19) 0.0511(18) 0.0399(17) 0.0115(14) 0.0094(14) 0.0205(15)
C34 0.0591(18) 0.0546(18) 0.0407(17) 0.0131(14) 0.0119(14) 0.0233(15)
C35 0.072(2) 0.062(2) 0.055(2) 0.0207(17) 0.0060(17) 0.0200(18)
C36 0.076(3) 0.064(2) 0.071(3) 0.012(2) 0.004(2) 0.012(2)
C37 0.068(2) 0.080(3) 0.069(3) 0.011(2) -0.007(2) 0.018(2)
C38 0.068(2) 0.076(3) 0.063(2) 0.022(2) 0.0050(18) 0.027(2)
C39 0.073(2) 0.066(2) 0.052(2) 0.0197(18) 0.0023(17) 0.0282(18)
C40 0.086(3) 0.067(3) 0.079(3) 0.027(2) -0.010(2) 0.024(2)
C41 0.098(3) 0.074(3) 0.088(3) 0.036(2) 0.002(3) 0.034(3)
C42 0.088(3) 0.085(3) 0.077(3) 0.035(2) -0.002(2) 0.039(3)
C43 0.128(5) 0.158(6) 0.132(6) 0.071(5) -0.002(4) 0.080(5)
C44 0.201(10) 0.242(12) 0.278(14) 0.166(11) 0.141(10) 0.157(10)
C46 0.341(17) 0.50(3) 0.104(6) 0.020(10) 0.007(8) 0.37(2)
C45 0.219(11) 0.307(16) 0.168(9) 0.148(11) 0.053(8) 0.178(12)
N1 0.0709(17) 0.0570(16) 0.0433(16) 0.0231(13) 0.0152(13) 0.0230(14)
N2 0.0688(17) 0.0730(19) 0.0407(15) 0.0218(14) 0.0181(13) 0.0321(15)
N3 0.0753(19) 0.076(2) 0.0499(18) 0.0210(15) 0.0176(15) 0.0343(16)
N4 0.110(3) 0.104(3) 0.088(3) 0.038(2) -0.009(2) 0.046(3)
N5 0.0686(17) 0.0577(17) 0.0495(17) 0.0254(14) 0.0152(13) 0.0239(14)
N6 0.0546(15) 0.0527(15) 0.0443(15) 0.0160(12) 0.0095(12) 0.0203(13)
N7 0.0630(17) 0.0627(18) 0.0483(17) 0.0162(14) 0.0054(13) 0.0254(14)
N8 0.102(3) 0.114(4) 0.136(4) 0.064(3) -0.037(3) 0.021(3)
N10 0.091(3) 0.100(3) 0.131(5) 0.037(3) 0.028(3) 0.030(3)
N12 0.305(11) 0.201(8) 0.098(5) 0.034(5) 0.014(6) 0.171(8)
O1 0.147(4) 0.151(5) 0.211(6) 0.073(4) 0.059(4) 0.053(4)
O2 0.155(4) 0.163(5) 0.097(3) 0.044(3) 0.009(3) 0.052(3)
O3 0.134(4) 0.160(5) 0.162(5) 0.046(4) 0.002(4) 0.042(4)
O4 0.62(2) 0.364(15) 0.190(9) 0.123(9) 0.148(11) 0.391(17)
O5 0.297(9) 0.222(8) 0.172(6) 0.129(6) -0.024(6) 0.044(7)
O6 0.296(8) 0.262(7) 0.079(3) 0.049(4) 0.062(4) 0.208(7)
S2 0.0937(8) 0.0963(8) 0.0637(7) 0.0334(6) 0.0095(5) 0.0503(6)
S3 0.0845(7) 0.0761(7) 0.0787(8) 0.0332(6) -0.0155(6) 0.0210(5)
Zn1 0.0660(3) 0.0637(3) 0.0472(3) 0.0247(2) 0.01269(19) 0.0298(2)

loop_
_atom_type_symbol
_atom_type_description
_atom_type_scat_dispersion_real
_atom_type_scat_dispersion_imag
_atom_type_scat_source
C C 0.0033 0.0016 'International Tables Vol C Tables 4.2.6.8 and 6.1.1.4'
H H 0.0000 0.0000 'International Tables Vol C Tables 4.2.6.8 and 6.1.1.4'
N N 0.0061 0.0033 'International Tables Vol C Tables 4.2.6.8 and 6.1.1.4'
O O 0.0106 0.0060 'International Tables Vol C Tables 4.2.6.8 and 6.1.1.4'
Zn Zn 0.2839 1.4301 'International Tables Vol C Tables 4.2.6.8 and 6.1.1.4'
S S 0.1246 0.1234 'International Tables Vol C Tables 4.2.6.8 and 6.1.1.4'

loop_
_geom_angle_atom_site_label_1
_geom_angle_atom_site_label_2
_geom_angle_atom_site_label_3
_geom_angle
N1 C1 C2 123.3(4)
N1 C1 H1 118.3
C2 C1 H1 118.3
C3 C2 C1 118.1(4)
C3 C2 H2 120.9
C1 C2 H2 120.9
C2 C3 C4 120.5(4)
C2 C3 H3 119.8
C4 C3 H3 119.8
C5 C4 C3 117.9(4)
C5 C4 H4 121.0
C3 C4 H4 121.0
N1 C5 C4 121.9(3)
N1 C5 C6 115.0(3)
C4 C5 C6 123.1(3)
N2 C6 C7 122.0(3)
N2 C6 C5 114.2(3)
C7 C6 C5 123.8(3)
C6 C7 C8 119.5(3)
C6 C7 H7 120.3
C8 C7 H7 120.3
C9 C8 C7 116.4(3)
C9 C8 C16 120.9(4)
C7 C8 C16 122.6(4)
C10 C9 C8 120.2(3)
C10 C9 H9 119.9
C8 C9 H9 119.9
N2 C10 C9 122.0(4)
N2 C10 C11 113.9(3)
C9 C10 C11 124.1(3)
N3 C11 C12 120.6(4)
N3 C11 C10 115.2(3)
C12 C11 C10 124.2(4)
C11 C12 C13 119.6(5)
C11 C12 H12 120.2
C13 C12 H12 120.2
C14 C13 C12 119.4(4)
C14 C13 H13 120.3
C12 C13 H13 120.3
C13 C14 C15 118.4(4)
C13 C14 H14 120.8
C15 C14 H14 120.8
N3 C15 C14 123.2(4)
N3 C15 H15 118.4
C14 C15 H15 118.4
C17 C16 C8 130.9(5)
C17 C16 S2 108.3(4)
C8 C16 S2 120.6(3)
C16 C17 C18 117.0(5)
C16 C17 H17 121.5
C18 C17 H17 121.5
C19 C18 C17 112.3(5)
C19 C18 H18 123.8
C17 C18 H18 123.8
C18 C19 N4 129.0(5)
C18 C19 S2 110.7(4)
N4 C19 S2 120.3(4)
N4 C20 C21 114.1(6)
N4 C20 H20A 108.7
C21 C20 H20A 108.7
N4 C20 H20B 108.7
C21 C20 H20B 108.7
H20A C20 H20B 107.6
C20 C21 H21A 109.5
C20 C21 H21B 109.5
H21A C21 H21B 109.5
C20 C21 H21C 109.5
H21A C21 H21C 109.5
H21B C21 H21C 109.5
N4 C22 C23 115.3(6)
N4 C22 H22A 108.5
C23 C22 H22A 108.5
N4 C22 H22B 108.4
C23 C22 H22B 108.5
H22A C22 H22B 107.5
C22 C23 H23A 109.5
C22 C23 H23B 109.5
H23A C23 H23B 109.5
C22 C23 H23C 109.5
H23A C23 H23C 109.5
H23B C23 H23C 109.5
N5 C24 C25 122.6(4)
N5 C24 H24 118.7
C25 C24 H24 118.7
C26 C25 C24 118.8(4)
C26 C25 H25 120.6
C24 C25 H25 120.6
C25 C26 C27 119.3(4)
C25 C26 H26 120.3
C27 C26 H26 120.3
C28 C27 C26 119.6(4)
C28 C27 H27 120.2
C26 C27 H27 120.2
N5 C28 C27 120.8(3)
N5 C28 C29 115.3(3)
C27 C28 C29 123.8(3)
N6 C29 C30 120.8(3)
N6 C29 C28 115.0(3)
C30 C29 C28 124.3(3)
C29 C30 C31 120.8(3)
C29 C30 H30 119.6
C31 C30 H30 119.6
C30 C31 C32 116.8(3)
C30 C31 C39 122.6(3)
C32 C31 C39 120.7(3)
C33 C32 C31 119.7(3)
C33 C32 H32 120.1
C31 C32 H32 120.1
N6 C33 C32 121.4(3)
N6 C33 C34 114.7(3)
C32 C33 C34 123.9(3)
N7 C34 C35 121.9(3)
N7 C34 C33 114.4(3)
C35 C34 C33 123.7(3)
C34 C35 C36 119.2(4)
C34 C35 H35 120.4
C36 C35 H35 120.4
C37 C36 C35 119.0(4)
C37 C36 H36 120.5
C35 C36 H36 120.5
C38 C37 C36 118.4(4)
C38 C37 H37 120.8
C36 C37 H37 120.8
N7 C38 C37 123.1(4)
N7 C38 H38 118.5
C37 C38 H38 118.5
C40 C39 C31 130.6(4)
C40 C39 S3 109.7(3)
C31 C39 S3 119.7(3)
C39 C40 C41 114.9(4)
C39 C40 H40 122.5
C41 C40 H40 122.5
C42 C41 C40 113.1(4)
C42 C41 H41 123.4
C40 C41 H41 123.4
N8 C42 C41 127.7(5)
N8 C42 S3 121.7(4)
C41 C42 S3 110.5(3)
N8 C43 C44 110.0(7)
N8 C43 H43A 109.5
C44 C43 H43A 111.2
N8 C43 H43B 109.9
C44 C43 H43B 108.2
H43A C43 H43B 108.0
C43 C44 H44A 109.5
C43 C44 H44B 109.5
H44A C44 H44B 109.5
C43 C44 H44C 109.5
H44A C44 H44C 109.5
H44B C44 H44C 109.5
C45 C46 H46A 109.5
C45 C46 H46B 109.5
H46A C46 H46B 109.5
C45 C46 H46C 109.5
H46A C46 H46C 109.5
H46B C46 H46C 109.5
C46 C45 N8 78.3(13)
C46 C45 H45A 115.5
N8 C45 H45A 115.5
C46 C45 H45B 115.5
N8 C45 H45B 115.5
H45A C45 H45B 112.5
C5 N1 C1 118.3(3)
C5 N1 Zn1 115.0(2)
C1 N1 Zn1 126.6(3)
C6 N2 C10 119.9(3)
C6 N2 Zn1 119.9(2)
C10 N2 Zn1 120.2(3)
C15 N3 C11 118.7(3)
C15 N3 Zn1 126.2(3)
C11 N3 Zn1 114.9(2)
C19 N4 C22 120.6(5)
C19 N4 C20 118.0(6)
C22 N4 C20 121.4(5)
C24 N5 C28 118.8(3)
C24 N5 Zn1 127.1(3)
C28 N5 Zn1 114.1(2)
C29 N6 C33 120.5(3)
C29 N6 Zn1 119.8(2)
C33 N6 Zn1 119.6(2)
C38 N7 C34 118.4(3)
C38 N7 Zn1 125.9(3)
C34 N7 Zn1 115.6(2)
C42 N8 C43 119.7(5)
C42 N8 C45 118.0(5)
C43 N8 C45 119.1(5)
O2 N10 O3 128.1(7)
O2 N10 O1 113.8(7)
O3 N10 O1 118.0(7)
O6 N12 O4 126.8(8)
O6 N12 O5 126.5(9)
O4 N12 O5 104.4(10)
C16 S2 C19 91.6(2)
C39 S3 C42 91.8(2)
N2 Zn1 N6 179.18(11)
N2 Zn1 N7 103.63(12)
N6 Zn1 N7 75.68(11)
N2 Zn1 N1 75.87(11)
N6 Zn1 N1 103.70(11)
N7 Zn1 N1 93.75(11)
N2 Zn1 N3 75.67(12)
N6 Zn1 N3 104.75(12)
N7 Zn1 N3 92.43(12)
N1 Zn1 N3 151.54(12)
N2 Zn1 N5 105.02(12)
N6 Zn1 N5 75.65(11)
N7 Zn1 N5 151.23(12)
N1 Zn1 N5 90.73(11)
N3 Zn1 N5 97.04(12)

loop_
_geom_bond_atom_site_label_1
_geom_bond_atom_site_label_2
_geom_bond_distance
C1 N1 1.346(5)
C1 C2 1.362(6)
C1 H1 0.9300
C2 C3 1.357(7)
C2 H2 0.9300
C3 C4 1.398(6)
C3 H3 0.9300
C4 C5 1.377(5)
C4 H4 0.9300
C5 N1 1.342(5)
C5 C6 1.492(5)
C6 N2 1.339(5)
C6 C7 1.380(5)
C7 C8 1.424(5)
C7 H7 0.9300
C8 C9 1.424(6)
C8 C16 1.424(6)
C9 C10 1.360(5)
C9 H9 0.9300
C10 N2 1.349(5)
C10 C11 1.486(6)
C11 N3 1.351(5)
C11 C12 1.374(6)
C12 C13 1.398(7)
C12 H12 0.9300
C13 C14 1.355(7)
C13 H13 0.9300
C14 C15 1.372(7)
C14 H14 0.9300
C15 N3 1.341(5)
C15 H15 0.9300
C16 C17 1.358(6)
C16 S2 1.742(5)
C17 C18 1.363(7)
C17 H17 0.9300
C18 C19 1.362(8)
C18 H18 0.9300
C19 N4 1.386(6)
C19 S2 1.742(5)
C20 N4 1.445(8)
C20 C21 1.459(11)
C20 H20A 0.9700
C20 H20B 0.9700
C21 H21A 0.9600
C21 H21B 0.9600
C21 H21C 0.9600
C22 N4 1.417(9)
C22 C23 1.488(11)
C22 H22A 0.9700
C22 H22B 0.9700
C23 H23A 0.9600
C23 H23B 0.9600
C23 H23C 0.9600
C24 N5 1.330(5)
C24 C25 1.379(7)
C24 H24 0.9300
C25 C26 1.345(7)
C25 H25 0.9300
C26 C27 1.382(6)
C26 H26 0.9300
C27 C28 1.374(6)
C27 H27 0.9300
C28 N5 1.340(5)
C28 C29 1.486(5)
C29 N6 1.325(5)
C29 C30 1.382(5)
C30 C31 1.385(5)
C30 H30 0.9300
C31 C32 1.417(5)
C31 C39 1.444(5)
C32 C33 1.363(5)
C32 H32 0.9300
C33 N6 1.348(4)
C33 C34 1.482(5)
C34 N7 1.351(5)
C34 C35 1.368(5)
C35 C36 1.384(6)
C35 H35 0.9300
C36 C37 1.380(7)
C36 H36 0.9300
C37 C38 1.378(6)
C37 H37 0.9300
C38 N7 1.325(5)
C38 H38 0.9300
C39 C40 1.364(6)
C39 S3 1.736(4)
C40 C41 1.385(6)
C40 H40 0.9300
C41 C42 1.366(7)
C41 H41 0.9300
C42 N8 1.339(6)
C42 S3 1.740(5)
C43 N8 1.461(8)
C43 C44 1.517(14)
C43 H43A 0.9700
C43 H43B 0.9700
C44 H44A 0.9600
C44 H44B 0.9600
C44 H44C 0.9600
C46 C45 1.235(13)
C46 H46A 0.9600
C46 H46B 0.9600
C46 H46C 0.9600
C45 N8 1.867(16)
C45 H45A 0.9700
C45 H45B 0.9700
N1 Zn1 2.181(3)
N2 Zn1 2.059(3)
N3 Zn1 2.189(3)
N5 Zn1 2.205(3)
N6 Zn1 2.063(3)
N7 Zn1 2.178(3)
N10 O2 1.134(7)
N10 O3 1.209(7)
N10 O1 1.254(7)
N12 O6 1.186(8)
N12 O4 1.234(9)
N12 O5 1.312(10)

loop_
_geom_torsion_atom_site_label_1
_geom_torsion_atom_site_label_2
_geom_torsion_atom_site_label_3
_geom_torsion_atom_site_label_4
_geom_torsion
N1 C1 C2 C3 -0.2(7)
C1 C2 C3 C4 -0.1(7)
C2 C3 C4 C5 1.3(7)
C3 C4 C5 N1 -2.3(7)
C3 C4 C5 C6 -179.7(4)
N1 C5 C6 N2 -2.5(5)
C4 C5 C6 N2 175.1(4)
N1 C5 C6 C7 177.3(4)
C4 C5 C6 C7 -5.1(6)
N2 C6 C7 C8 -1.1(6)
C5 C6 C7 C8 179.2(4)
C6 C7 C8 C9 1.4(6)
C6 C7 C8 C16 -177.8(4)
C7 C8 C9 C10 -1.4(7)
C16 C8 C9 C10 177.8(4)
C8 C9 C10 N2 1.0(7)
C8 C9 C10 C11 -177.6(4)
N2 C10 C11 N3 4.5(5)
C9 C10 C11 N3 -176.8(4)
N2 C10 C11 C12 -175.2(4)
C9 C10 C11 C12 3.4(7)
N3 C11 C12 C13 0.0(8)
C10 C11 C12 C13 179.7(5)
C11 C12 C13 C14 -0.7(9)
C12 C13 C14 C15 0.7(8)
C13 C14 C15 N3 0.0(8)
C9 C8 C16 C17 -6.8(9)
C7 C8 C16 C17 172.4(5)
C9 C8 C16 S2 179.0(4)
C7 C8 C16 S2 -1.9(7)
C8 C16 C17 C18 -174.8(6)
S2 C16 C17 C18 0.0(7)
C16 C17 C18 C19 -0.7(9)
C17 C18 C19 N4 -177.8(6)
C17 C18 C19 S2 1.0(7)
N5 C24 C25 C26 -0.1(7)
C24 C25 C26 C27 1.8(7)
C25 C26 C27 C28 -1.6(7)
C26 C27 C28 N5 -0.2(6)
C26 C27 C28 C29 178.2(4)
N5 C28 C29 N6 -4.6(4)
C27 C28 C29 N6 177.0(3)
N5 C28 C29 C30 174.6(3)
C27 C28 C29 C30 -3.8(6)
N6 C29 C30 C31 0.0(5)
C28 C29 C30 C31 -179.2(3)
C29 C30 C31 C32 0.3(5)
C29 C30 C31 C39 -179.4(3)
C30 C31 C32 C33 0.0(5)
C39 C31 C32 C33 179.8(3)
C31 C32 C33 N6 -0.8(5)
C31 C32 C33 C34 179.7(3)
N6 C33 C34 N7 1.7(4)
C32 C33 C34 N7 -178.7(3)
N6 C33 C34 C35 -178.9(3)
C32 C33 C34 C35 0.7(5)
N7 C34 C35 C36 -0.2(6)
C33 C34 C35 C36 -179.7(3)
C34 C35 C36 C37 0.3(6)
C35 C36 C37 C38 -1.1(7)
C36 C37 C38 N7 1.9(7)
C30 C31 C39 C40 173.9(5)
C32 C31 C39 C40 -5.8(7)
C30 C31 C39 S3 -4.2(5)
C32 C31 C39 S3 176.1(3)
C31 C39 C40 C41 -178.2(4)
S3 C39 C40 C41 0.1(6)
C39 C40 C41 C42 0.7(7)
C40 C41 C42 N8 -178.2(6)
C40 C41 C42 S3 -1.1(6)
C4 C5 N1 C1 2.0(6)
C6 C5 N1 C1 179.7(3)
C4 C5 N1 Zn1 -175.8(3)
C6 C5 N1 Zn1 1.8(4)
C2 C1 N1 C5 -0.8(6)
C2 C1 N1 Zn1 176.8(3)
C7 C6 N2 C10 0.6(6)
C5 C6 N2 C10 -179.6(3)
C7 C6 N2 Zn1 -177.8(3)
C5 C6 N2 Zn1 2.0(5)
C9 C10 N2 C6 -0.5(6)
C11 C10 N2 C6 178.1(4)
C9 C10 N2 Zn1 177.8(3)
C11 C10 N2 Zn1 -3.5(5)
C14 C15 N3 C11 -0.7(7)
C14 C15 N3 Zn1 -175.7(4)
C12 C11 N3 C15 0.8(6)
C10 C11 N3 C15 -179.0(4)
C12 C11 N3 Zn1 176.3(4)
C10 C11 N3 Zn1 -3.5(4)
C18 C19 N4 C22 179.4(6)
S2 C19 N4 C22 0.7(8)
C18 C19 N4 C20 -1.9(9)
S2 C19 N4 C20 179.3(4)
C23 C22 N4 C19 88.7(7)
C23 C22 N4 C20 -89.9(8)
C21 C20 N4 C19 -84.2(9)
C21 C20 N4 C22 94.5(9)
C25 C24 N5 C28 -1.7(6)
C25 C24 N5 Zn1 176.1(3)
C27 C28 N5 C24 1.8(5)
C29 C28 N5 C24 -176.7(3)
C27 C28 N5 Zn1 -176.3(3)
C29 C28 N5 Zn1 5.3(4)
C30 C29 N6 C33 -0.8(5)
C28 C29 N6 C33 178.5(3)
C30 C29 N6 Zn1 -177.8(2)
C28 C29 N6 Zn1 1.5(4)
C32 C33 N6 C29 1.1(5)
C34 C33 N6 C29 -179.2(3)
C32 C33 N6 Zn1 178.2(3)
C34 C33 N6 Zn1 -2.2(4)
C37 C38 N7 C34 -1.7(6)
C37 C38 N7 Zn1 179.2(3)
C35 C34 N7 C38 0.9(5)
C33 C34 N7 C38 -179.6(3)
C35 C34 N7 Zn1 -179.9(3)
C33 C34 N7 Zn1 -0.4(4)
C41 C42 N8 C43 0.8(11)
S3 C42 N8 C43 -176.0(5)
C41 C42 N8 C45 160.1(6)
S3 C42 N8 C45 -16.7(9)
C44 C43 N8 C42 -79.8(10)
C44 C43 N8 C45 121.1(8)
C46 C45 N8 C42 96.7(8)
C46 C45 N8 C43 -103.9(8)
C17 C16 S2 C19 0.5(4)
C8 C16 S2 C19 175.9(4)
C18 C19 S2 C16 -0.9(5)
N4 C19 S2 C16 178.1(5)
C40 C39 S3 C42 -0.6(4)
C31 C39 S3 C42 177.9(3)
N8 C42 S3 C39 178.2(5)
C41 C42 S3 C39 0.9(4)

loop_
_platon_squeeze_void_nr
_platon_squeeze_void_average_x
_platon_squeeze_void_average_y
_platon_squeeze_void_average_z
_platon_squeeze_void_volume
_platon_squeeze_void_count_electrons
_platon_squeeze_void_content
1 0.076 0.729 0.067 14 10 ' '
2 0.500 0.500 0.500 265 70 ' '
3 0.923 0.271 0.933 14 10 ' '
